data_1553893
loop_
_publ_author_name
'Huang, Ronghui'
'Yang, Yongchun'
'Wang, Duo-Sheng'
'Zhang, Liang'
'Wang, Dawei'

_publ_section_title
;
 Where does Au coordinate to N-(2-pyridiyl)benzotriazole: gold-catalyzed
 chemoselective dehydrogenation and borrowing hydrogen reactions
;
_journal_issue 2
_journal_name_full 'Organic Chemistry Frontiers'
_journal_page_first 203
_journal_paper_doi 10.1039/C7QO00756F
_journal_volume 5
_journal_year 2018
_chemical_formula_sum 'C30 H23 Au F3 N4 O3 P S'
_chemical_formula_weight 804.52
_space_group_IT_number 14
_space_group_name_Hall '-P 2ybc'
_space_group_name_H-M_alt 'P 1 21/c 1'
_symmetry_cell_setting monoclinic
_symmetry_space_group_name_H-M 'P 1 21/c 1'
_atom_sites_solution_hydrogens geom
_atom_sites_solution_primary direct
_atom_sites_solution_secondary difmap
_audit_creation_method SHELXL-97
_audit_update_record
;
2016-07-05 deposited with the CCDC.
2017-09-22 downloaded from the CCDC.
;
_cell_angle_alpha 90.00
_cell_angle_beta 96.390(7)
_cell_angle_gamma 90.00
_cell_formula_units_Z 4
_cell_length_a 11.707(5)
_cell_length_b 16.717(7)
_cell_length_c 15.157(7)
_cell_measurement_reflns_used 4562
_cell_measurement_temperature 296(2)
_cell_measurement_theta_max 23.90
_cell_measurement_theta_min 2.42
_cell_volume 2948(2)
_computing_cell_refinement 'Bruker SMART'
_computing_data_collection 'Bruker SMART'
_computing_data_reduction 'Bruker SAINT'
_computing_molecular_graphics 'Bruker SHELXTL'
_computing_publication_material 'Bruker SHELXTL'
_computing_structure_refinement 'SHELXL-97 (Sheldrick, 1997)'
_computing_structure_solution 'SHELXS-97 (Sheldrick, 1990)'
_diffrn_ambient_temperature 296(2)
_diffrn_measured_fraction_theta_full 0.998
_diffrn_measured_fraction_theta_max 0.998
_diffrn_measurement_device_type 'CCD area detector'
_diffrn_measurement_method 'phi and omega scans'
_diffrn_radiation_monochromator graphite
_diffrn_radiation_source 'fine-focus sealed tube'
_diffrn_radiation_type MoK\a
_diffrn_radiation_wavelength 0.71073
_diffrn_reflns_av_R_equivalents 0.0389
_diffrn_reflns_av_sigmaI/netI 0.0506
_diffrn_reflns_limit_h_max 13
_diffrn_reflns_limit_h_min -13
_diffrn_reflns_limit_k_max 17
_diffrn_reflns_limit_k_min -19
_diffrn_reflns_limit_l_max 14
_diffrn_reflns_limit_l_min -18
_diffrn_reflns_number 13065
_diffrn_reflns_theta_full 25.01
_diffrn_reflns_theta_max 25.01
_diffrn_reflns_theta_min 1.82
_exptl_absorpt_coefficient_mu 5.174
_exptl_absorpt_correction_T_max 0.4397
_exptl_absorpt_correction_T_min 0.3464
_exptl_absorpt_correction_type multi-scan
_exptl_absorpt_process_details sadabs
_exptl_crystal_colour colorless
_exptl_crystal_density_diffrn 1.813
_exptl_crystal_density_method 'not measured'
_exptl_crystal_description block
_exptl_crystal_F_000 1568
_exptl_crystal_size_max 0.26
_exptl_crystal_size_mid 0.22
_exptl_crystal_size_min 0.19
_refine_diff_density_max 1.084
_refine_diff_density_min -1.042
_refine_diff_density_rms 0.111
_refine_ls_extinction_method none
_refine_ls_goodness_of_fit_ref 1.027
_refine_ls_hydrogen_treatment mixed
_refine_ls_matrix_type full
_refine_ls_number_parameters 364
_refine_ls_number_reflns 5179
_refine_ls_number_restraints 18
_refine_ls_restrained_S_all 1.078
_refine_ls_R_factor_all 0.0791
_refine_ls_R_factor_gt 0.0460
_refine_ls_shift/su_max 0.001
_refine_ls_shift/su_mean 0.000
_refine_ls_structure_factor_coef Fsqd
_refine_ls_weighting_details 'calc w=1/[\s^2^(Fo^2^)+(0.0641P)^2^+6.6813P] where P=(Fo^2^+2Fc^2^)/3'
_refine_ls_weighting_scheme calc
_refine_ls_wR_factor_gt 0.1132
_refine_ls_wR_factor_ref 0.1336
_reflns_number_gt 3513
_reflns_number_total 5179
_reflns_threshold_expression >2sigma(I)
_cod_data_source_file c7qo00756f2.cif
_cod_data_source_block 20150204jndwyz_0m
_cod_depositor_comments
;
The following automatic conversions were performed:

data item '_symmetry_cell_setting' value 'Monoclinic' was changed to
'monoclinic' in accordance with the
/home/saulius/struct/COD-crude-data/automatic-downloads/DataCite-retrospective/RSC/depositions/lib/dictionaries/cif_core.dic
dictionary named 'cif_core.dic' version 2.4.2 last updated on
2011-04-26.

Automatic conversion script
Id: cif_fix_values 6909 2019-04-08 15:41:33Z antanas 
;
_cod_original_sg_symbol_H-M 'P2(1)/c  '
_cod_database_code 1553893

loop_
_symmetry_equiv_pos_as_xyz
'x, y, z'
'-x, y+1/2, -z+1/2'
'-x, -y, -z'
'x, -y-1/2, z-1/2'

loop_
_atom_site_label
_atom_site_type_symbol
_atom_site_fract_x
_atom_site_fract_y
_atom_site_fract_z
_atom_site_U_iso_or_equiv
_atom_site_adp_type
_atom_site_occupancy
_atom_site_symmetry_multiplicity
_atom_site_calc_flag
_atom_site_refinement_flags
Au1 Au 0.21553(3) 0.07412(2) 0.59237(2) 0.06488(17) Uani 1 1 d .
C1 C -0.0241(7) 0.0299(6) 0.6388(6) 0.058(2) Uani 1 1 d .
C2 C -0.0584(9) 0.1055(7) 0.6633(7) 0.080(3) Uani 1 1 d .
H2 H -0.0179 0.1515 0.6515 0.095 Uiso 1 1 calc R
C3 C -0.1549(11) 0.1080(9) 0.7056(8) 0.101(4) Uani 1 1 d .
H3 H -0.1786 0.1572 0.7255 0.122 Uiso 1 1 calc R
C4 C -0.2182(10) 0.0426(9) 0.7203(8) 0.097(4) Uani 1 1 d .
H4 H -0.2851 0.0486 0.7474 0.116 Uiso 1 1 calc R
C5 C -0.1853(9) -0.0329(9) 0.6960(7) 0.087(3) Uani 1 1 d .
H5 H -0.2268 -0.0784 0.7077 0.104 Uiso 1 1 calc R
C6 C -0.0866(7) -0.0369(6) 0.6529(6) 0.061(2) Uani 1 1 d .
C7 C -0.0485(10) -0.1817(7) 0.6179(7) 0.076(3) Uani 1 1 d .
C8 C 0.0285(14) -0.2339(8) 0.5938(10) 0.114(4) Uani 1 1 d .
H8 H 0.0981 -0.2173 0.5758 0.137 Uiso 1 1 calc R
C9 C -0.0007(19) -0.3135(11) 0.5970(12) 0.151(7) Uani 1 1 d .
H9 H 0.0511 -0.3525 0.5832 0.181 Uiso 1 1 calc R
C10 C -0.105(2) -0.3352(11) 0.6201(12) 0.140(8) Uani 1 1 d .
H10 H -0.1259 -0.3887 0.6216 0.168 Uiso 1 1 calc R
C11 C -0.1748(19) -0.2786(12) 0.6404(10) 0.134(6) Uani 1 1 d .
H11 H -0.2466 -0.2940 0.6552 0.161 Uiso 1 1 calc R
C12 C 0.4016(10) 0.3111(7) 0.5523(8) 0.091(3) Uani 1 1 d .
H12 H 0.4711 0.2951 0.5337 0.109 Uiso 1 1 calc R
C13 C 0.3687(14) 0.3889(8) 0.5457(9) 0.112(4) Uani 1 1 d .
H13 H 0.4166 0.4263 0.5232 0.135 Uiso 1 1 calc R
C14 C 0.2661(14) 0.4129(7) 0.5716(9) 0.103(4) Uani 1 1 d .
H14 H 0.2422 0.4656 0.5625 0.124 Uiso 1 1 calc R
C15 C 0.1989(10) 0.3609(9) 0.6104(8) 0.096(4) Uani 1 1 d .
H15 H 0.1330 0.3784 0.6336 0.115 Uiso 1 1 calc R
C16 C 0.2300(8) 0.2818(7) 0.6149(7) 0.079(3) Uani 1 1 d .
H16 H 0.1813 0.2448 0.6373 0.094 Uiso 1 1 calc R
C17 C 0.3310(8) 0.2558(6) 0.5870(6) 0.065(2) Uani 1 1 d .
C18 C 0.5301(9) 0.2028(7) 0.7431(8) 0.085(3) Uani 1 1 d .
H18 H 0.5409 0.2478 0.7091 0.101 Uiso 1 1 calc R
C19 C 0.5919(10) 0.1950(8) 0.8234(9) 0.094(4) Uani 1 1 d .
H19 H 0.6433 0.2348 0.8446 0.113 Uiso 1 1 calc R
C20 C 0.5783(11) 0.1275(10) 0.8739(8) 0.096(4) Uani 1 1 d .
H20 H 0.6233 0.1204 0.9278 0.115 Uiso 1 1 calc R
C21 C 0.4996(12) 0.0723(8) 0.8445(8) 0.099(4) Uani 1 1 d .
H21 H 0.4872 0.0286 0.8802 0.118 Uiso 1 1 calc R
C22 C 0.4363(9) 0.0794(6) 0.7612(7) 0.077(3) Uani 1 1 d .
H22 H 0.3845 0.0396 0.7406 0.092 Uiso 1 1 calc R
C23 C 0.4508(8) 0.1453(6) 0.7101(6) 0.064(2) Uani 1 1 d .
C24 C 0.5872(5) 0.1259(5) 0.5468(4) 0.092(3) Uani 1 1 d G
H24 H 0.6172 0.1335 0.6056 0.110 Uiso 1 1 calc R
C25 C 0.6605(4) 0.1106(5) 0.4827(5) 0.098(4) Uani 1 1 d G
H25 H 0.7394 0.1079 0.4986 0.118 Uiso 1 1 calc R
C26 C 0.6157(6) 0.0992(5) 0.3947(5) 0.086(3) Uani 1 1 d G
H26 H 0.6647 0.0889 0.3518 0.103 Uiso 1 1 calc R
C27 C 0.4977(7) 0.1032(5) 0.3709(4) 0.109(4) Uani 1 1 d G
H27 H 0.4677 0.0956 0.3121 0.131 Uiso 1 1 calc R
C28 C 0.4244(4) 0.1186(5) 0.4351(4) 0.097(4) Uani 1 1 d G
H28 H 0.3455 0.1213 0.4191 0.117 Uiso 1 1 calc R
C29 C 0.4692(5) 0.1300(4) 0.5230(4) 0.061(2) Uani 1 1 d G
C30 C 0.8109(10) 0.3331(9) 0.6508(7) 0.123(5) Uani 1 1 d D
F1 F 0.7802(14) 0.2938(8) 0.5707(9) 0.298(9) Uani 1 1 d D
F2 F 0.7508(14) 0.3119(9) 0.7197(10) 0.293(9) Uani 1 1 d D
F3 F 0.9317(10) 0.3232(9) 0.6705(10) 0.264(7) Uani 1 1 d D
N1 N 0.0700(5) 0.0056(5) 0.5991(5) 0.0588(18) Uani 1 1 d .
N2 N 0.0689(7) -0.0712(5) 0.5890(5) 0.066(2) Uani 1 1 d .
N3 N -0.0266(6) -0.0981(5) 0.6199(5) 0.0617(19) Uani 1 1 d .
N4 N -0.1501(10) -0.1993(6) 0.6414(7) 0.107(3) Uani 1 1 d .
O1 O 0.6697(12) 0.4283(9) 0.5920(10) 0.232(9) Uani 1 1 d D
O2 O 0.8221(12) 0.4642(7) 0.7143(7) 0.201(6) Uani 1 1 d D
O3 O 0.8755(15) 0.4329(9) 0.5625(10) 0.260 Uani 1 1 d D
P1 P 0.3705(2) 0.15305(15) 0.60171(16) 0.0617(6) Uani 1 1 d .
S1 S 0.7858(7) 0.4181(4) 0.6412(5) 0.230 Uani 1 1 d D

loop_
_atom_site_aniso_label
_atom_site_aniso_U_11
_atom_site_aniso_U_22
_atom_site_aniso_U_33
_atom_site_aniso_U_23
_atom_site_aniso_U_13
_atom_site_aniso_U_12
Au1 0.0495(2) 0.0725(3) 0.0734(3) 0.00379(19) 0.01010(16) -0.00769(17)
C1 0.045(5) 0.063(6) 0.064(6) -0.002(4) 0.000(4) 0.002(4)
C2 0.066(6) 0.079(7) 0.089(8) -0.006(6) -0.008(5) -0.007(5)
C3 0.082(8) 0.112(10) 0.110(10) -0.035(8) 0.012(7) 0.018(8)
C4 0.064(7) 0.125(11) 0.104(9) -0.028(8) 0.026(6) -0.011(7)
C5 0.061(6) 0.125(10) 0.073(7) 0.002(7) 0.007(5) -0.030(6)
C6 0.043(5) 0.082(6) 0.057(5) -0.002(5) -0.002(4) -0.006(5)
C7 0.094(8) 0.068(7) 0.062(6) -0.001(5) -0.014(5) -0.019(6)
C8 0.129(12) 0.067(9) 0.142(12) -0.010(8) -0.002(9) -0.006(8)
C9 0.172(18) 0.089(13) 0.178(18) -0.025(11) -0.042(14) 0.026(12)
C10 0.20(2) 0.091(12) 0.109(12) -0.001(9) -0.048(13) -0.049(14)
C11 0.192(18) 0.112(12) 0.095(10) -0.003(9) 0.009(10) -0.085(13)
C12 0.101(8) 0.068(7) 0.113(9) 0.000(6) 0.058(7) -0.012(6)
C13 0.157(13) 0.075(8) 0.114(10) 0.003(7) 0.056(9) -0.014(9)
C14 0.145(12) 0.077(9) 0.089(9) -0.003(6) 0.020(8) 0.017(8)
C15 0.084(8) 0.107(10) 0.097(9) -0.007(7) 0.011(7) 0.016(7)
C16 0.071(6) 0.075(7) 0.092(8) 0.003(6) 0.016(5) 0.007(5)
C17 0.063(6) 0.072(6) 0.062(6) -0.008(4) 0.015(4) -0.009(5)
C18 0.076(7) 0.077(7) 0.098(8) -0.007(6) 0.002(6) -0.015(6)
C19 0.075(7) 0.098(10) 0.106(10) -0.030(8) -0.006(7) -0.005(6)
C20 0.083(8) 0.134(12) 0.069(8) -0.018(8) 0.002(6) 0.014(8)
C21 0.116(10) 0.109(10) 0.075(8) 0.022(7) 0.028(7) 0.005(8)
C22 0.073(6) 0.090(8) 0.067(7) -0.001(6) 0.011(5) -0.010(5)
C23 0.059(5) 0.070(6) 0.064(6) -0.008(5) 0.019(4) -0.004(5)
C24 0.056(6) 0.143(11) 0.076(7) -0.005(7) 0.008(5) 0.014(6)
C25 0.065(7) 0.128(10) 0.106(10) -0.015(8) 0.032(6) 0.007(7)
C26 0.096(9) 0.065(7) 0.103(9) -0.010(6) 0.040(7) -0.002(6)
C27 0.099(9) 0.142(11) 0.091(9) -0.032(8) 0.029(7) 0.005(8)
C28 0.062(6) 0.140(11) 0.093(8) -0.039(8) 0.015(6) -0.006(7)
C29 0.057(5) 0.054(5) 0.075(6) -0.009(4) 0.015(4) -0.008(4)
C30 0.125(12) 0.105(11) 0.146(13) 0.018(9) 0.045(10) -0.035(9)
F1 0.42(2) 0.196(13) 0.255(15) -0.119(12) -0.080(15) 0.085(14)
F2 0.34(2) 0.280(17) 0.295(17) 0.025(14) 0.191(16) -0.083(15)
F3 0.126(9) 0.302(18) 0.358(19) 0.061(14) -0.004(11) 0.074(10)
N1 0.038(3) 0.074(6) 0.064(5) 0.004(4) 0.006(3) -0.003(3)
N2 0.061(5) 0.072(6) 0.065(5) -0.003(4) 0.008(4) -0.001(4)
N3 0.051(4) 0.075(6) 0.058(5) -0.001(4) 0.003(3) -0.014(4)
N4 0.113(8) 0.100(8) 0.108(8) 0.008(6) 0.016(6) -0.041(7)
O1 0.166(12) 0.27(2) 0.243(18) -0.063(12) -0.074(11) 0.109(12)
O2 0.285(17) 0.153(10) 0.147(10) -0.090(8) -0.063(10) -0.004(11)
O3 0.324 0.254 0.233 0.095 0.167 0.034
P1 0.0525(12) 0.0647(15) 0.0695(15) 0.0012(12) 0.0138(11) -0.0066(11)
S1 0.285 0.178 0.207 -0.080 -0.053 0.088

loop_
_atom_type_symbol
_atom_type_description
_atom_type_scat_dispersion_real
_atom_type_scat_dispersion_imag
_atom_type_scat_source
C C 0.0033 0.0016 'International Tables Vol C Tables 4.2.6.8 and 6.1.1.4'
H H 0.0000 0.0000 'International Tables Vol C Tables 4.2.6.8 and 6.1.1.4'
N N 0.0061 0.0033 'International Tables Vol C Tables 4.2.6.8 and 6.1.1.4'
O O 0.0106 0.0060 'International Tables Vol C Tables 4.2.6.8 and 6.1.1.4'
P P 0.1023 0.0942 'International Tables Vol C Tables 4.2.6.8 and 6.1.1.4'
S S 0.1246 0.1234 'International Tables Vol C Tables 4.2.6.8 and 6.1.1.4'
Au Au -2.0133 8.8022 'International Tables Vol C Tables 4.2.6.8 and 6.1.1.4'
F F 0.0171 0.0103 'International Tables Vol C Tables 4.2.6.8 and 6.1.1.4'

loop_
_geom_angle_atom_site_label_1
_geom_angle_atom_site_label_2
_geom_angle_atom_site_label_3
_geom_angle
N1 Au1 P1 173.1(2)
C6 C1 N1 107.2(8)
C6 C1 C2 121.9(9)
N1 C1 C2 130.9(9)
C3 C2 C1 115.6(11)
C3 C2 H2 122.2
C1 C2 H2 122.2
C4 C3 C2 123.5(12)
C4 C3 H3 118.2
C2 C3 H3 118.2
C3 C4 C5 121.4(11)
C3 C4 H4 119.3
C5 C4 H4 119.3
C4 C5 C6 116.1(11)
C4 C5 H5 121.9
C6 C5 H5 121.9
C1 C6 N3 104.4(7)
C1 C6 C5 121.4(10)
N3 C6 C5 134.1(10)
N4 C7 C8 126.0(12)
N4 C7 N3 112.5(11)
C8 C7 N3 121.5(11)
C7 C8 C9 116.4(16)
C7 C8 H8 121.8
C9 C8 H8 121.8
C10 C9 C8 120.1(18)
C10 C9 H9 119.9
C8 C9 H9 119.9
C11 C10 C9 118.2(18)
C11 C10 H10 120.9
C9 C10 H10 120.9
C10 C11 N4 124.7(18)
C10 C11 H11 117.7
N4 C11 H11 117.7
C13 C12 C17 119.5(11)
C13 C12 H12 120.2
C17 C12 H12 120.2
C12 C13 C14 120.8(12)
C12 C13 H13 119.6
C14 C13 H13 119.6
C15 C14 C13 120.7(12)
C15 C14 H14 119.6
C13 C14 H14 119.6
C14 C15 C16 118.6(12)
C14 C15 H15 120.7
C16 C15 H15 120.7
C17 C16 C15 121.6(11)
C17 C16 H16 119.2
C15 C16 H16 119.2
C16 C17 C12 118.6(10)
C16 C17 P1 119.1(7)
C12 C17 P1 122.2(8)
C19 C18 C23 121.8(11)
C19 C18 H18 119.1
C23 C18 H18 119.1
C18 C19 C20 119.6(11)
C18 C19 H19 120.2
C20 C19 H19 120.2
C21 C20 C19 119.6(12)
C21 C20 H20 120.2
C19 C20 H20 120.2
C20 C21 C22 121.1(11)
C20 C21 H21 119.5
C22 C21 H21 119.5
C23 C22 C21 119.6(10)
C23 C22 H22 120.2
C21 C22 H22 120.2
C22 C23 C18 118.2(10)
C22 C23 P1 119.2(8)
C18 C23 P1 122.6(8)
C25 C24 C29 120.0
C25 C24 H24 120.0
C29 C24 H24 120.0
C26 C25 C24 120.0
C26 C25 H25 120.0
C24 C25 H25 120.0
C25 C26 C27 120.0
C25 C26 H26 120.0
C27 C26 H26 120.0
C28 C27 C26 120.0
C28 C27 H27 120.0
C26 C27 H27 120.0
C29 C28 C27 120.0
C29 C28 H28 120.0
C27 C28 H28 120.0
C28 C29 C24 120.0
C28 C29 P1 117.7(4)
C24 C29 P1 122.2(4)
F2 C30 F1 116.0(11)
F2 C30 F3 113.1(12)
F1 C30 F3 106.4(11)
F2 C30 S1 102.3(11)
F1 C30 S1 110.1(10)
F3 C30 S1 108.7(10)
N2 N1 C1 110.3(7)
N2 N1 Au1 122.9(5)
C1 N1 Au1 124.3(6)
N1 N2 N3 106.9(7)
N2 N3 C6 111.1(8)
N2 N3 C7 118.7(9)
C6 N3 C7 130.1(8)
C7 N4 C11 114.5(14)
C17 P1 C29 107.5(4)
C17 P1 C23 106.5(4)
C29 P1 C23 106.3(4)
C17 P1 Au1 111.3(3)
C29 P1 Au1 114.2(2)
C23 P1 Au1 110.6(3)
O2 S1 C30 115.2(8)
O2 S1 O1 121.5(8)
C30 S1 O1 109.0(8)
O2 S1 O3 108.9(9)
C30 S1 O3 94.5(7)
O1 S1 O3 103.5(8)

loop_
_geom_bond_atom_site_label_1
_geom_bond_atom_site_label_2
_geom_bond_distance
Au1 N1 2.065(7)
Au1 P1 2.235(2)
C1 C6 1.365(12)
C1 N1 1.375(10)
C1 C2 1.389(14)
C2 C3 1.361(16)
C2 H2 0.9300
C3 C4 1.352(18)
C3 H3 0.9300
C4 C5 1.382(17)
C4 H4 0.9300
C5 C6 1.391(13)
C5 H5 0.9300
C6 N3 1.367(12)
C7 N4 1.313(14)
C7 C8 1.335(17)
C7 N3 1.420(13)
C8 C9 1.38(2)
C8 H8 0.9300
C9 C10 1.35(2)
C9 H9 0.9300
C10 C11 1.31(2)
C10 H10 0.9300
C11 N4 1.357(18)
C11 H11 0.9300
C12 C13 1.356(16)
C12 C17 1.382(13)
C12 H12 0.9300
C13 C14 1.365(19)
C13 H13 0.9300
C14 C15 1.350(18)
C14 H14 0.9300
C15 C16 1.372(16)
C15 H15 0.9300
C16 C17 1.369(12)
C16 H16 0.9300
C17 P1 1.787(10)
C18 C19 1.351(16)
C18 C23 1.390(14)
C18 H18 0.9300
C19 C20 1.381(17)
C19 H19 0.9300
C20 C21 1.345(17)
C20 H20 0.9300
C21 C22 1.396(17)
C21 H21 0.9300
C22 C23 1.369(13)
C22 H22 0.9300
C23 P1 1.805(10)
C24 C25 1.3900
C24 C29 1.3900
C24 H24 0.9300
C25 C26 1.3900
C25 H25 0.9300
C26 C27 1.3900
C26 H26 0.9300
C27 C28 1.3900
C27 H27 0.9300
C28 C29 1.3900
C28 H28 0.9300
C29 P1 1.793(5)
C30 F2 1.371(12)
C30 F1 1.391(12)
C30 F3 1.422(12)
C30 S1 1.454(15)
N1 N2 1.293(9)
N2 N3 1.337(10)
O1 S1 1.486(11)
O2 S1 1.378(9)
O3 S1 1.693(12)

loop_
_geom_torsion_atom_site_label_1
_geom_torsion_atom_site_label_2
_geom_torsion_atom_site_label_3
_geom_torsion_atom_site_label_4
_geom_torsion
C6 C1 C2 C3 2.9(14)
N1 C1 C2 C3 -177.1(10)
C1 C2 C3 C4 -2.9(18)
C2 C3 C4 C5 3(2)
C3 C4 C5 C6 -2.3(18)
N1 C1 C6 N3 -0.5(9)
C2 C1 C6 N3 179.5(8)
N1 C1 C6 C5 177.2(8)
C2 C1 C6 C5 -2.8(14)
C4 C5 C6 C1 2.3(15)
C4 C5 C6 N3 179.2(10)
N4 C7 C8 C9 -2(2)
N3 C7 C8 C9 178.1(11)
C7 C8 C9 C10 3(2)
C8 C9 C10 C11 -1(3)
C9 C10 C11 N4 -1(3)
C17 C12 C13 C14 -1(2)
C12 C13 C14 C15 5(2)
C13 C14 C15 C16 -7(2)
C14 C15 C16 C17 4.9(18)
C15 C16 C17 C12 -1.1(16)
C15 C16 C17 P1 175.8(9)
C13 C12 C17 C16 -0.8(18)
C13 C12 C17 P1 -177.7(10)
C23 C18 C19 C20 1.4(18)
C18 C19 C20 C21 -3.3(18)
C19 C20 C21 C22 4.0(19)
C20 C21 C22 C23 -2.8(18)
C21 C22 C23 C18 0.8(15)
C21 C22 C23 P1 178.9(8)
C19 C18 C23 C22 -0.1(16)
C19 C18 C23 P1 -178.1(9)
C29 C24 C25 C26 0.0
C24 C25 C26 C27 0.0
C25 C26 C27 C28 0.0
C26 C27 C28 C29 0.0
C27 C28 C29 C24 0.0
C27 C28 C29 P1 177.9(5)
C25 C24 C29 C28 0.0
C25 C24 C29 P1 -177.8(5)
C6 C1 N1 N2 -0.5(10)
C2 C1 N1 N2 179.4(9)
C6 C1 N1 Au1 -162.9(6)
C2 C1 N1 Au1 17.0(13)
P1 Au1 N1 N2 -121.5(17)
P1 Au1 N1 C1 39(2)
C1 N1 N2 N3 1.4(9)
Au1 N1 N2 N3 164.0(5)
N1 N2 N3 C6 -1.7(10)
N1 N2 N3 C7 -179.1(7)
C1 C6 N3 N2 1.4(9)
C5 C6 N3 N2 -175.9(10)
C1 C6 N3 C7 178.3(9)
C5 C6 N3 C7 1.1(17)
N4 C7 N3 N2 -173.4(9)
C8 C7 N3 N2 6.2(14)
N4 C7 N3 C6 9.9(14)
C8 C7 N3 C6 -170.5(10)
C8 C7 N4 C11 0.4(18)
N3 C7 N4 C11 180.0(10)
C10 C11 N4 C7 1(2)
C16 C17 P1 C29 157.4(8)
C12 C17 P1 C29 -25.7(10)
C16 C17 P1 C23 -89.0(9)
C12 C17 P1 C23 87.9(9)
C16 C17 P1 Au1 31.7(9)
C12 C17 P1 Au1 -151.5(8)
C28 C29 P1 C17 -76.8(5)
C24 C29 P1 C17 101.0(5)
C28 C29 P1 C23 169.5(5)
C24 C29 P1 C23 -12.7(6)
C28 C29 P1 Au1 47.2(5)
C24 C29 P1 Au1 -135.0(4)
C22 C23 P1 C17 142.0(8)
C18 C23 P1 C17 -40.0(9)
C22 C23 P1 C29 -103.5(8)
C18 C23 P1 C29 74.4(9)
C22 C23 P1 Au1 21.0(8)
C18 C23 P1 Au1 -161.1(7)
N1 Au1 P1 C17 -77.5(18)
N1 Au1 P1 C29 160.6(18)
N1 Au1 P1 C23 40.7(18)
F2 C30 S1 O2 61.6(13)
F1 C30 S1 O2 -174.5(12)
F3 C30 S1 O2 -58.3(13)
F2 C30 S1 O1 -79.0(12)
F1 C30 S1 O1 44.8(13)
F3 C30 S1 O1 161.1(11)
F2 C30 S1 O3 175.0(11)
F1 C30 S1 O3 -61.1(12)
F3 C30 S1 O3 55.1(11)
